data_1535622
loop_
_publ_author_name
'Howell, R.C.'
'Perez, F.G.'
'Francesconi, L.C.'
'Jain, S.'
'Horrocks, W de W.'
'Rheingold, A.'

_publ_section_title
;
 The self assembly of a supramolecular cluster from lacunary polytungstate
 units and yttrium cations
;
_journal_name_full 'Angew. Chem. Int. ed.'
_journal_page_first 4031
_journal_page_last 4034
_journal_volume 40
_journal_year 2001
_chemical_formula_sum 'Eu8 K16.5 O206 P4 W43'
_chemical_name_systematic 'K16.5 (Eu2 P W10 O38)4 (W3 O14) O40'
_space_group_IT_number 2
_symmetry_space_group_name_Hall '-P 1'
_symmetry_space_group_name_H-M 'P -1'
_cell_angle_alpha 68.33
_cell_angle_beta 85.21
_cell_angle_gamma 85.52
_cell_formula_units_Z 2
_cell_length_a 20.2727
_cell_length_b 22.6297
_cell_length_c 25.884
_cell_volume 10982.565
_citation_journal_id_ASTM ACIEF5
_cod_data_source_file Howell_ACIEF5_2001_252.cif
_cod_data_source_block Eu8K16.5O206P4W43
_cod_original_cell_volume 10982.57
_cod_database_code 1535622

loop_
_symmetry_equiv_pos_as_xyz
x,y,z
-x,-y,-z

loop_
_atom_site_label
_atom_site_type_symbol
_atom_site_fract_x
_atom_site_fract_y
_atom_site_fract_z
_atom_site_occupancy
_atom_site_U_iso_or_equiv
O137 O-2 0.7757 0.6043 0.7846 1 0.0
O131 O-2 0.885 0.6717 0.745 1 0.0
O180 O-2 0.824 0.433 0.684 1 0.0
O103 O-2 0.2204 0.8338 0.3525 1 0.0
O91 O-2 0.188 0.9451 0.2613 1 0.0
O198 O-2 0.803 0.536 0.511 1 0.0
K10 K+1 0.5817 0.7742 0.9169 1 0.0
W5 W+6 0.74602 0.20682 0.18996 1 0.0
O148 O-2 0.625 1.017 0.3285 1 0.0
O17 O-2 0.0267 0.0877 0.0137 1 0.0
K9 K+1 0.4758 0.4982 0.3544 1 0.0
W38 W+6 0.86352 0.76263 0.70923 1 0.0
O65 O-2 0.7211 0.7417 0.0876 1 0.0
W14 W+6 0.6034 0.6105 0.3579 1 0.0
W43 W+6 0.7047 0.76239 0.79615 1 0.0
O189 O-2 0.733 0.286 0.793 1 0.0
O77 O-2 0.9096 0.9257 0.5374 1 0.0
O122 O-2 0.622 0.8871 0.5454 1 0.0
O150 O-2 0.7796 0.1954 0.0403 1 0.0
W8 W+6 0.8072 0.04562 -0.00503 1 0.0
O31 O-2 0.821 0.0311 0.2255 1 0.0
K3 K+1 0.8917 0.5372 0.4228 1 0.0
O166 O-2 0.6921 0.7976 0.6394 1 0.0
W35 W+6 0.5624 0.68269 0.63038 1 0.0
O172 O-2 0.499 0.626 0.05 1 0.0
O34 O-2 0.935 0.955 0.2286 1 0.0
O9 O-2 0.7678 0.2703 0.1092 1 0.0
O158 O-2 0.0416 0.7014 0.4531 1 0.0
W33 W+6 0.22706 0.65737 0.41029 1 0.0
O187 O-2 0.879 0.171 0.29 1 0.0
O139 O-2 0.695 0.836 0.7332 1 0.0
O27 O-2 0.9329 0.087 0.189 1 0.0
O184 O-2 0.999 0.141 0.306 1 0.0
W32 W+6 0.25581 0.79903 0.42226 1 0.0
O155 O-2 0.6867 0.6595 0.2908 1 0.0
O196 O-2 0.658 0.65 0.947 1 0.0
O86 O-2 0.9798 0.819 0.539 1 0.0
W21 W+6 0.60812 0.94021 0.3798 1 0.0
O173 O-2 0.396 0.664 0.895 1 0.0
O6 O-2 0.753 0.2602 -0.0691 1 0.0
O115 O-2 0.7019 0.7712 0.5227 1 0.0
O142 O-2 0.682 0.536 0.8703 1 0.0
O73 O-2 0.8424 0.6879 0.4395 1 0.0
O185 O-2 0.996 0.1041 0.2761 1 0.0
O107 O-2 0.286 0.7223 0.4058 1 0.0
W30 W+6 0.1067 0.74428 0.29783 1 0.0
K5 K+1 0.6948 0.1795 0.8789 1 0.0
W11 W+6 0.81814 0.79499 0.23307 1 0.0
O206 O-2 0.41 0.97 0.391 1 0.0
O33 O-2 0.6842 0.9796 0.2009 1 0.0
O25 O-2 0.627 0.093 0.2045 1 0.0
O134 O-2 0.565 0.773 0.6059 1 0.0
O138 O-2 0.7924 0.7477 0.77 1 0.0
O70 O-2 0.569 0.654 0.1354 1 0.0
O141 O-2 0.4794 0.7252 0.7858 1 0.0
O168 O-2 0.258 0.838 0.556 1 0.0
W4 W+6 0.61737 0.16018 0.14021 1 0.0
O178 O-2 0.731 0.455 0.963 1 0.0
O54 O-2 0.822 0.6157 0.2703 1 0.0
O24 O-2 0.6161 0.1113 0.0929 1 0.0
P4 P+5 0.7112 0.7282 0.6721 1 0.0
O174 O-2 0.33 0.522 0.518 1 0.0
Eu6 Eu+3 0.95533 0.85643 0.30181 1 0.0
O22 O-2 0.8927 0.0556 0.0224 1 0.0
O18 O-2 0.8344 0.0242 -0.0618 1 0.0
O109 O-2 0.3307 0.831 0.4141 1 0.0
K17 K+1 0.6381 0.3763 0.79 1 0.0
O136 O-2 0.666 0.576 0.7538 1 0.0
O48 O-2 0.926 0.627 0.1821 1 0.0
O143 O-2 0.719 0.791 0.848 1 0.0
Eu7 Eu+3 0.89625 0.72713 0.57353 1 0.0
O40 O-2 0.782 0.613 0.3707 1 0.0
O71 O-2 0.6911 0.6211 0.1142 1 0.0
O127 O-2 0.74 0.9593 0.6678 1 0.0
O200 O-2 0.584 0.265 0.864 1 0.0
O45 O-2 0.6195 0.8897 0.1732 1 0.0
W37 W+6 0.84501 0.60961 0.72102 1 0.0
W25 W+6 0.0542 0.60622 0.42672 1 0.0
O117 O-2 0.6104 0.682 0.5646 1 0.0
W34 W+6 0.71263 0.68752 0.54926 1 0.0
O101 O-2 0.1449 0.7318 0.5603 1 0.0
O161 O-2 0.1633 0.7289 0.4459 1 0.0
O32 O-2 0.8372 0.9689 0.1534 1 0.0
W39 W+6 0.72715 0.8894 0.65408 1 0.0
O52 O-2 0.562 0.901 0.0755 1 0.0
O140 O-2 0.5666 0.7993 0.6978 1 0.0
O50 O-2 0.545 0.5646 0.4042 1 0.0
O30 O-2 0.6517 0.9968 0.0813 1 0.0
O106 O-2 0.2396 0.6258 0.4931 1 0.0
O197 O-2 0.72 0.946 0.783 1 0.0
O13 O-2 0.575 0.0807 0.0039 1 0.0
O147 O-2 0.7472 0.9907 0.4617 1 0.0
O28 O-2 0.9495 0.0307 0.1179 1 0.0
O133 O-2 0.6308 0.9023 0.6463 1 0.0
O176 O-2 0.494 0.559 0.771 1 0.0
K6 K+1 0.5533 0.6497 0.4869 1 0.0
O60 O-2 0.7955 0.6152 0.1714 1 0.0
K11 K+1 0.8529 0.9072 0.9235 1 0.0
O61 O-2 0.7272 0.5481 0.2652 1 0.0
O156 O-2 0.7503 0.732 0.198 1 0.0
O177 O-2 0.556 0.517 0.827 1 0.0
O186 O-2 0.986 0.084 0.393 1 0.0
K7 K+1 0.2884 0.9449 0.458 1 0.0
O100 O-2 0.1217 0.6279 0.5493 1 0.0
W7 W+6 0.95081 0.09903 0.04694 1 0.0
O16 O-2 0.974 0.207 0.167 1 0.0
W28 W+6 0.11155 0.90314 0.44747 1 0.0
O53 O-2 0.8058 0.8426 0.033 1 0.0
O1 O-2 0.62 0.305 -0.048 1 0.0
O149 O-2 0.885 0.993 0.4217 1 0.0
O74 O-2 0.7542 0.8053 0.3957 1 0.0
K4 K+1 0.923 0.9124 0.0875 1 0.0
O83 O-2 1.028 0.7836 0.2776 1 0.0
W22 W+6 0.77111 0.88596 0.36811 1 0.0
O199 O-2 0.747 0.396 0.139 1 0.0
K15 K+1 0.9509 0.2715 0.2502 1 0.0
O135 O-2 0.5485 0.6828 0.7047 1 0.0
O171 O-2 0.364 0.744 0.557 1 0.0
W12 W+6 0.85034 0.66335 0.19212 1 0.0
O68 O-2 0.6168 0.7096 0.0273 1 0.0
P2 P+5 0.6803 0.7028 0.2285 1 0.0
W18 W+6 0.71353 0.56388 0.19209 1 0.0
O151 O-2 0.733 0.1363 0.1388 1 0.0
W9 W+6 0.64929 0.08047 0.0349 1 0.0
O96 O-2 0.119 0.9099 0.371 1 0.0
O160 O-2 0.0686 0.8055 0.4614 1 0.0
O92 O-2 0.1322 0.7135 0.2468 1 0.0
O85 O-2 1.0278 0.9263 0.4474 1 0.0
O102 O-2 0.2004 0.8522 0.4473 1 0.0
O195 O-2 0.887 0.758 0.863 1 0.0
O98 O-2 0.0669 0.6699 0.3536 1 0.0
O144 O-2 0.5907 0.6371 0.8118 1 0.0
O89 O-2 0.0609 0.7767 0.6312 1 0.0
O64 O-2 0.5992 0.7713 0.1087 1 0.0
O182 O-2 0.999 0.483 0.809 1 0.0
Eu5 Eu+3 0.91991 0.88186 0.46345 1 0.0
W2 W+6 0.8148 0.29671 0.04297 1 0.0
O145 O-2 0.703 0.668 0.8379 1 0.0
W31 W+6 0.20225 0.67202 0.53914 1 0.0
O183 O-2 0.987 0.444 0.718 1 0.0
O84 O-2 1.0589 0.9064 0.2834 1 0.0
O49 O-2 0.8104 0.4975 0.3577 1 0.0
O116 O-2 0.8334 0.8273 0.543 1 0.0
O169 O-2 0.345 0.834 0.659 1 0.0
O80 O-2 0.91 0.7692 0.4744 1 0.0
O43 O-2 0.6443 0.6439 0.3997 1 0.0
W40 W+6 0.58292 0.85184 0.6154 1 0.0
Eu4 Eu+3 0.63568 0.87592 0.26835 1 0.0
O59 O-2 0.8452 0.7287 0.118 1 0.0
Eu1 Eu+3 0.71213 0.03123 0.25941 1 0.0
P3 P+5 0.0879 0.7575 0.432 1 0.0
O72 O-2 0.7114 0.6705 0.4876 1 0.0
O5 O-2 0.8555 0.2905 -0.0264 1 0.0
O38 O-2 0.5434 0.9491 0.4285 1 0.0
O58 O-2 0.694 0.8482 0.1057 1 0.0
Eu2 Eu+3 0.73641 0.93095 0.13736 1 0.0
O179 O-2 0.807 0.287 0.317 1 0.0
W16 W+6 0.59687 0.84396 0.13337 1 0.0
O21 O-2 0.9832 0.1521 0.0832 1 0.0
O51 O-2 0.4327 0.7515 0.2767 1 0.0
O79 O-2 0.9373 0.756 0.3736 1 0.0
W29 W+6 0.14078 0.88396 0.30782 1 0.0
O205 O-2 0.11 0.06 0.306 1 0.0
O55 O-2 0.6784 0.5472 0.364 1 0.0
O119 O-2 0.8896 0.6325 0.6547 1 0.0
W3 W+6 0.8402 0.22118 -0.05193 1 0.0
O114 O-2 0.8032 0.6858 0.5603 1 0.0
O112 O-2 0.81 0.8957 0.4278 1 0.0
O194 O-2 0.868 0.85 0.811 1 0.0
O4 O-2 0.7318 0.3171 0.0045 1 0.0
O41 O-2 0.7997 0.7474 0.2993 1 0.0
W27 W+6 0.06065 0.78001 0.56302 1 0.0
O152 O-2 0.7553 0.0833 0.0675 1 0.0
O35 O-2 0.8857 0.8388 0.2344 1 0.0
O113 O-2 0.8422 0.8868 0.3252 1 0.0
O120 O-2 0.9102 0.7641 0.6454 1 0.0
O82 O-2 0.9633 0.6312 0.4291 1 0.0
O7 O-2 0.6657 0.1749 -0.005 1 0.0
O159 O-2 0.0851 0.7904 0.3672 1 0.0
W1 W+6 0.68055 0.25379 -0.00645 1 0.0
W20 W+6 0.63705 0.69656 0.0979 1 0.0
O67 O-2 0.4852 0.5662 0.2281 1 0.0
O95 O-2 0.103 0.8552 0.5293 1 0.0
O39 O-2 0.6569 0.7768 0.3377 1 0.0
O81 O-2 0.9389 0.6465 0.5266 1 0.0
O36 O-2 0.7049 0.9172 0.3141 1 0.0
O146 O-2 0.6063 0.7584 0.8017 1 0.0
O193 O-2 0.893 0.806 0.954 1 0.0
O204 O-2 0.594 0.77 0.447 1 0.0
O108 O-2 0.2402 0.6342 0.6001 1 0.0
W41 W+6 0.56053 0.7225 0.75856 1 0.0
W42 W+6 0.68559 0.60667 0.80934 1 0.0
O62 O-2 0.5799 0.5859 0.294 1 0.0
O190 O-2 0.693 0.222 0.738 1 0.0
O202 O-2 0.551 0.911 0.742 1 0.0
O121 O-2 0.7491 0.913 0.5798 1 0.0
O118 O-2 0.7104 0.5965 0.6036 1 0.0
W6 W+6 0.9223 0.17224 0.14218 1 0.0
O14 O-2 0.5301 0.1858 0.1442 1 0.0
W13 W+6 0.76286 0.5698 0.32877 1 0.0
K1 K+1 0.853 0.551 0.601 1 0.0
O37 O-2 0.5701 0.8928 0.3475 1 0.0
K16 K+1 0.441 0.876 0.334 1 0.0
O124 O-2 0.6796 0.4852 0.6998 1 0.0
O26 O-2 0.7285 0.1406 0.2483 1 0.0
K14 K+1 0.81 0.416 0.2893 1 0.0
O15 O-2 0.746 0.263 0.2185 1 0.0
O203 O-2 0.9371 0.6446 0.3182 1 0.0
O42 O-2 0.7436 0.8517 0.2272 1 0.0
O12 O-2 0.813 0.1405 -0.0434 1 0.0
O66 O-2 0.744 0.494 0.1821 1 0.0
O130 O-2 0.7768 0.5728 0.6943 1 0.0
O69 O-2 0.6174 0.5458 0.2081 1 0.0
O93 O-2 0.0425 0.571 0.5073 1 0.0
O132 O-2 0.8057 0.8418 0.6732 1 0.0
O47 O-2 0.8749 0.7281 0.2153 1 0.0
O181 O-2 0.971 0.493 0.268 1 0.0
W36 W+6 0.68527 0.56685 0.68177 1 0.0
O167 O-2 0.048 0.889 0.137 1 0.0
O110 O-2 0.2829 0.6045 0.3941 1 0.0
O46 O-2 0.8129 0.8336 0.1437 1 0.0
K2 K+1 0.4418 0.8619 0.7165 1 0.0
O164 O-2 0.7902 0.7104 0.6783 1 0.0
O29 O-2 0.7899 0.9739 0.0461 1 0.0
O10 O-2 0.89 0.247 0.0794 1 0.0
O128 O-2 0.506 0.8964 0.6081 1 0.0
O105 O-2 0.259 0.737 0.5037 1 0.0
O126 O-2 0.9234 0.7867 0.7402 1 0.0
O191 O-2 0.7893 0.1174 0.8378 1 0.0
Eu3 Eu+3 0.73724 0.70535 0.38872 1 0.0
O88 O-2 0.0126 0.5623 0.6202 1 0.0
O123 O-2 0.483 0.674 0.6177 1 0.0
W24 W+6 0.91933 0.7069 0.44276 1 0.0
O44 O-2 0.54 0.8177 0.2785 1 0.0
W23 W+6 0.8015 0.01344 0.40142 1 0.0
O11 O-2 0.9117 0.174 -0.0057 1 0.0
O153 O-2 0.8527 0.11 0.107 1 0.0
O2 O-2 0.836 0.37 0.036 1 0.0
O56 O-2 0.553 0.6875 0.3182 1 0.0
P1 P+5 0.7788 1.1302 0.0887 1 0.0
O201 O-2 0.531 0.992 0.9644 1 0.0
O192 O-2 0.711 0.385 0.295 1 0.0
O104 O-2 0.1905 0.7037 0.3455 1 0.0
O20 O-2 0.8412 0.1835 0.1827 1 0.0
K13 K+1 0.0079 0.7403 0.1906 1 0.0
Eu8 Eu+3 0.73025 0.87461 0.51053 1 0.0
O76 O-2 0.6782 0.8994 0.4244 1 0.0
O165 O-2 0.5414 0.9596 0.2364 1 0.0
O154 O-2 0.6629 0.6621 0.1938 1 0.0
O78 O-2 0.963 0.8969 0.3717 1 0.0
O163 O-2 0.6816 0.6874 0.6428 1 0.0
W17 W+6 0.77485 0.7968 0.09935 1 0.0
W26 W+6 0.02792 0.62177 0.55344 1 0.0
O157 O-2 0.6284 0.76 0.2232 1 0.0
O19 O-2 0.655 0.2155 0.1697 1 0.0
O129 O-2 0.593 0.5949 0.6656 1 0.0
O99 O-2 0.1481 0.6099 0.4325 1 0.0
O8 O-2 0.6453 0.2294 0.0656 1 0.0
O90 O-2 0.1516 0.9671 0.4444 1 0.0
W15 W+6 0.51643 0.75635 0.25672 1 0.0
O188 O-2 0.868 0.396 0.789 1 0.0
O63 O-2 0.5147 0.6874 0.2212 1 0.0
O3 O-2 0.8806 0.2512 -0.1187 1 0.0
O87 O-2 0.0513 0.5403 0.4127 1 0.0
O97 O-2 0.1544 0.8205 0.2765 1 0.0
O125 O-2 0.888 0.537 0.7608 1 0.0
O170 O-2 0.467 0.827 0.3962 1 0.0
O75 O-2 0.7701 0.9933 0.3462 1 0.0
W10 W+6 0.88413 0.01207 0.18123 1 0.0
K8 K+1 0.5 0 0.5 1 0.0
O162 O-2 0.6761 0.711 0.7322 1 0.0
O94 O-2 0.0181 0.6978 0.573 1 0.0
O23 O-2 0.7144 0.066 -0.0215 1 0.0
W19 W+6 0.55312 0.60991 0.22104 1 0.0
K12 K+1 0.9769 0.0294 0.3017 1 0.0
O175 O-2 0.385 0.462 0.443 1 0.0
O111 O-2 0.794 0.0969 0.3773 1 0.0
O57 O-2 0.519 0.814 0.1776 1 0.0
